data_4506990
loop_
_publ_author_name
'Guo, Jiao'
'Ma, Jian-Fang'
'Li, Jun-Jie'
'Yang, Jin'
'Xing, Shuang-Xi'

_publ_section_title
;
 Unusual 2D \\rightarrow 3D Polycatenane Frameworks Based on 1D
 \\rightarrow 2D Interdigitated Layers: From Single Crystals to
 Submicrometer Fibers with Enhanced UV Photocatalytic Degradation
 Performances
;
_journal_issue 12
_journal_name_full 'Crystal Growth &amp; Design'
_journal_page_first 6074
_journal_paper_doi 10.1021/cg301208d
_journal_volume 12
_journal_year 2012
_chemical_formula_moiety 'C77 H58 Co2 N6 O12'
_chemical_formula_sum 'C77 H58 Co2 N6 O12'
_chemical_formula_weight 1377.66
_chemical_name_systematic
;
 ?
;
_space_group_IT_number 56
_symmetry_cell_setting orthorhombic
_symmetry_space_group_name_Hall '-P 2ab 2ac'
_symmetry_space_group_name_H-M 'P c c n'
_atom_sites_solution_hydrogens geom
_atom_sites_solution_primary direct
_atom_sites_solution_secondary difmap
_audit_creation_method SHELXL-97
_cell_angle_alpha 90.00
_cell_angle_beta 90.00
_cell_angle_gamma 90.00
_cell_formula_units_Z 4
_cell_length_a 19.6403(15)
_cell_length_b 21.9093(11)
_cell_length_c 14.9888(6)
_cell_measurement_reflns_used 1996
_cell_measurement_temperature 293(2)
_cell_measurement_theta_max 25.4
_cell_measurement_theta_min 2.9
_cell_volume 6449.8(6)
_computing_cell_refinement CrysAlis
_computing_data_collection 'CrysAlis (Oxford Diffraction, 2006)'
_computing_data_reduction CrysAlis
_computing_structure_refinement 'SHELXL-97 (Sheldrick, 1997)'
_computing_structure_solution 'SHELXS-97 (Sheldrick, 1997)'
_diffrn_ambient_temperature 293(2)
_diffrn_detector_area_resol_mean 10.0
_diffrn_measured_fraction_theta_full 0.993
_diffrn_measured_fraction_theta_max 0.993
_diffrn_measurement_device_type 'Oxford Diffraction Gemini R Ultra'
_diffrn_measurement_method '\w scan'
_diffrn_radiation_monochromator graphite
_diffrn_radiation_source 'fine-focus sealed tube'
_diffrn_radiation_type MoK\a
_diffrn_radiation_wavelength 0.71073
_diffrn_reflns_av_R_equivalents 0.0758
_diffrn_reflns_av_sigmaI/netI 0.0886
_diffrn_reflns_limit_h_max 20
_diffrn_reflns_limit_h_min -23
_diffrn_reflns_limit_k_max 20
_diffrn_reflns_limit_k_min -26
_diffrn_reflns_limit_l_max 18
_diffrn_reflns_limit_l_min -17
_diffrn_reflns_number 18333
_diffrn_reflns_theta_full 25.00
_diffrn_reflns_theta_max 25.35
_diffrn_reflns_theta_min 2.87
_exptl_absorpt_coefficient_mu 0.586
_exptl_absorpt_correction_T_max 0.954
_exptl_absorpt_correction_T_min 0.9
_exptl_absorpt_correction_type multi-scan
_exptl_absorpt_process_details
;
CrysAlis (Oxford Diffraction, 2006)
;
_exptl_crystal_colour red
_exptl_crystal_density_diffrn 1.411
_exptl_crystal_density_method 'not measured'
_exptl_crystal_description needle
_exptl_crystal_F_000 2817.4
_exptl_crystal_size_max 0.2
_exptl_crystal_size_mid 0.15
_exptl_crystal_size_min 0.08
_refine_diff_density_max 0.604
_refine_diff_density_min -0.207
_refine_diff_density_rms 0.052
_refine_ls_extinction_method none
_refine_ls_goodness_of_fit_ref 1.053
_refine_ls_hydrogen_treatment mixed
_refine_ls_matrix_type full
_refine_ls_number_parameters 486
_refine_ls_number_reflns 5865
_refine_ls_number_restraints 14
_refine_ls_restrained_S_all 1.058
_refine_ls_R_factor_all 0.1700
_refine_ls_R_factor_gt 0.0736
_refine_ls_shift/su_max 0.003
_refine_ls_shift/su_mean 0.000
_refine_ls_structure_factor_coef Fsqd
_refine_ls_weighting_details 'calc w=1/[\s^2^(Fo^2^)+(0.0538P)^2^+2.1770P] where P=(Fo^2^+2Fc^2^)/3'
_refine_ls_weighting_scheme calc
_refine_ls_wR_factor_gt 0.1393
_refine_ls_wR_factor_ref 0.1744
_reflns_number_gt 2809
_reflns_number_total 5805
_reflns_threshold_expression >2\s(I)
_cod_data_source_file cg301208d_si_002.cif
_cod_data_source_block Compound-1
_cod_depositor_comments
;
The following automatic conversions were performed:

'_symmetry_cell_setting' value 'Orthorhombic' changed to
'orthorhombic' according to
/home/saulius/struct/CIF-dictionaries/cif_core.dic dictionary named
'cif_core.dic' version 2.4.2 from 2011-04-26.

Automatic conversion script
Id: cif_fix_values 1891 2012-01-12 08:04:46Z andrius 
;
_cod_original_sg_symbol_Hall '-p 2ab 2ac'
_cod_database_code 4506990

loop_
_symmetry_equiv_pos_as_xyz
'x, y, z'
'-x+1/2, -y+1/2, z'
'x+1/2, -y, -z+1/2'
'-x, y+1/2, -z+1/2'
'-x, -y, -z'
'x-1/2, y-1/2, -z'
'-x-1/2, y, z-1/2'
'x, -y-1/2, z-1/2'

loop_
_atom_site_label
_atom_site_type_symbol
_atom_site_fract_x
_atom_site_fract_y
_atom_site_fract_z
_atom_site_U_iso_or_equiv
_atom_site_adp_type
_atom_site_occupancy
_atom_site_symmetry_multiplicity
_atom_site_calc_flag
_atom_site_refinement_flags
_atom_site_disorder_assembly
_atom_site_disorder_group
C1 C 0.4766(5) 0.0755(3) 0.1753(4) 0.097(2) Uani 1 1 d . . .
H1 H 0.4956 0.0813 0.2314 0.116 Uiso 1 1 calc R . .
C2 C 0.4112(5) 0.0581(3) 0.1710(5) 0.101(2) Uani 1 1 d . . .
H2 H 0.3859 0.0516 0.2226 0.121 Uiso 1 1 calc R . .
C3 C 0.3831(4) 0.0501(3) 0.0890(5) 0.094(2) Uani 1 1 d . . .
H3 H 0.3379 0.0379 0.0839 0.113 Uiso 1 1 calc R . .
C4 C 0.4214(3) 0.0601(2) 0.0132(4) 0.0754(16) Uani 1 1 d . . .
H4 H 0.4025 0.0543 -0.0430 0.091 Uiso 1 1 calc R . .
C5 C 0.4881(3) 0.0788(2) 0.0221(3) 0.0571(13) Uani 1 1 d . . .
C6 C 0.5346(3) 0.0917(2) -0.0532(3) 0.0516(12) Uani 1 1 d . . .
C7 C 0.5177(3) 0.0834(2) -0.1423(3) 0.0580(14) Uani 1 1 d . . .
H7 H 0.4744 0.0702 -0.1583 0.070 Uiso 1 1 calc R . .
C8 C 0.5664(3) 0.0951(2) -0.2072(3) 0.0571(13) Uani 1 1 d . . .
C9 C 0.6302(3) 0.1138(2) -0.1802(3) 0.0607(14) Uani 1 1 d . . .
H9 H 0.6640 0.1206 -0.2225 0.073 Uiso 1 1 calc R . .
C10 C 0.6443(3) 0.1224(2) -0.0901(3) 0.0540(12) Uani 1 1 d . . .
C11 C 0.7090(3) 0.1457(2) -0.0531(3) 0.0569(13) Uani 1 1 d . . .
C12 C 0.7635(3) 0.1606(3) -0.1055(4) 0.0824(17) Uani 1 1 d . . .
H12 H 0.7618 0.1552 -0.1670 0.099 Uiso 1 1 calc R . .
C13 C 0.8212(4) 0.1836(3) -0.0652(6) 0.109(2) Uani 1 1 d . . .
H13 H 0.8588 0.1942 -0.0996 0.130 Uiso 1 1 calc R . .
C14 C 0.8231(4) 0.1909(3) 0.0243(6) 0.101(2) Uani 1 1 d . . .
H14 H 0.8615 0.2066 0.0523 0.121 Uiso 1 1 calc R . .
C15 C 0.7670(4) 0.1746(3) 0.0725(4) 0.093(2) Uani 1 1 d . . .
H15 H 0.7682 0.1798 0.1341 0.111 Uiso 1 1 calc R . .
C16 C 0.5510(4) 0.0893(2) -0.3042(3) 0.0703(16) Uani 1 1 d . . .
C17 C 0.4900(4) 0.1098(3) -0.3383(3) 0.089(2) Uani 1 1 d . . .
H17 H 0.4570 0.1252 -0.2998 0.107 Uiso 1 1 calc R . .
C18 C 0.4772(4) 0.1077(3) -0.4294(4) 0.099(2) Uani 1 1 d . . .
H18 H 0.4364 0.1230 -0.4515 0.119 Uiso 1 1 calc R . .
C19 C 0.5241(5) 0.0834(3) -0.4870(3) 0.094(2) Uani 1 1 d . . .
C20 C 0.5851(5) 0.0608(3) -0.4529(4) 0.099(2) Uani 1 1 d . . .
H20 H 0.6167 0.0432 -0.4913 0.119 Uiso 1 1 calc R . .
C21 C 0.5991(4) 0.0643(2) -0.3623(3) 0.0829(19) Uani 1 1 d . . .
H21 H 0.6404 0.0500 -0.3403 0.099 Uiso 1 1 calc R . .
C23 C 0.6689(4) 0.0351(3) 0.1923(5) 0.092(2) Uani 1 1 d U . .
C24 C 0.6880(3) -0.0157(3) 0.2527(4) 0.0848(19) Uani 1 1 d . A .
C29 C 0.6910(3) -0.0079(3) 0.3422(4) 0.093(2) Uani 1 1 d . . .
H29 H 0.6849 0.0310 0.3658 0.112 Uiso 1 1 calc R . .
C28 C 0.7028(4) -0.0567(5) 0.3999(5) 0.124(3) Uani 1 1 d . A .
H28 H 0.7039 -0.0500 0.4612 0.149 Uiso 1 1 calc R . .
C27 C 0.7132(4) -0.1162(7) 0.3663(6) 0.141(4) Uani 1 1 d D . .
C26 C 0.7098(4) -0.1212(3) 0.2770(7) 0.137(3) Uani 1 1 d D A .
H26 H 0.7157 -0.1598 0.2523 0.165 Uiso 1 1 calc R . .
C25 C 0.6981(4) -0.0728(3) 0.2191(5) 0.127(3) Uani 1 1 d . . .
H25 H 0.6971 -0.0793 0.1578 0.153 Uiso 1 1 calc R A .
C22 C 0.5087(5) 0.0815(3) -0.5876(3) 0.133(3) Uani 1 1 d . . .
H22A H 0.5463 0.0633 -0.6186 0.200 Uiso 1 1 calc R . .
H22B H 0.5017 0.1223 -0.6092 0.200 Uiso 1 1 calc R . .
H22C H 0.4683 0.0578 -0.5978 0.200 Uiso 1 1 calc R . .
N1 N 0.5167(3) 0.08532(18) 0.1034(3) 0.0719(13) Uani 1 1 d . . .
N2 N 0.5960(2) 0.11175(17) -0.0290(2) 0.0505(10) Uani 1 1 d . . .
N3 N 0.7101(2) 0.15147(19) 0.0363(3) 0.0671(12) Uani 1 1 d . . .
O1 O 0.6544(3) 0.0868(2) 0.2246(2) 0.1047(15) Uani 1 1 d U . .
O2 O 0.655(2) 0.0258(17) 0.113(2) 0.091(5) Uani 0.50 1 d PU . .
O2' O 0.678(2) 0.027(2) 0.111(3) 0.150(17) Uani 0.50 1 d P . .
O3 O 0.7274(6) -0.1480(4) 0.4424(7) 0.078(3) Uani 0.507(7) 1 d P A 1
C30 C 0.7363(8) -0.2117(6) 0.4189(12) 0.082(5) Uani 0.507(7) 1 d P . 1
O3' O 0.7140(7) -0.1799(6) 0.3891(7) 0.110(4) Uani 0.493(7) 1 d PD A 2
C30' C 0.7472(8) -0.1792(7) 0.4701(9) 0.075(5) Uani 0.493(7) 1 d PD A 2
Co1 Co 0.62035(4) 0.12266(3) 0.10284(4) 0.0665(3) Uani 1 1 d . . .
C31 C 0.7500 -0.2500 0.4964(4) 0.0558(19) Uani 1 2 d S . .
O4 O 0.8359(9) -0.2631(5) 0.6093(9) 0.114(4) Uani 0.507(7) 1 d P A 1
C32 C 0.8301(11) -0.2307(10) 0.5248(13) 0.090(7) Uani 0.507(7) 1 d P A 1
O4' O 0.8610(7) -0.2463(6) 0.5470(9) 0.086(4) Uani 0.507(7) 1 d P A 2
C32' C 0.7924(7) -0.2616(8) 0.5761(11) 0.083(5) Uani 0.507(7) 1 d P . 2
C33 C 0.9674(5) -0.2403(3) 0.5982(6) 0.121(3) Uani 1 1 d . A .
H33 H 0.9737 -0.2266 0.5401 0.145 Uiso 1 1 calc R . .
C34 C 0.8981(5) -0.2735(5) 0.7126(11) 0.162(5) Uani 1 1 d . A .
H34 H 0.8557 -0.2837 0.7358 0.195 Uiso 1 1 calc R . .
C36 C 1.0199(4) -0.2632(3) 0.7352(5) 0.0867(19) Uani 1 1 d . . .
C37 C 1.0224(4) -0.2436(3) 0.6509(6) 0.106(2) Uani 1 1 d . . .
H37 H 1.0642 -0.2317 0.6277 0.127 Uiso 1 1 calc R . .
C35 C 0.9564(6) -0.2768(3) 0.7699(5) 0.121(3) Uani 1 1 d . . .
H35 H 0.9517 -0.2879 0.8294 0.145 Uiso 1 1 calc R . .
C38 C 0.9025(7) -0.2556(4) 0.6236(8) 0.130(4) Uani 1 1 d . . .
C39 C 1.0838(4) -0.2743(3) 0.7978(5) 0.090(2) Uani 1 1 d . . .
O6 O 1.0784(3) -0.29758(19) 0.8611(3) 0.1093(18) Uani 1 1 d . . .
O5 O 1.1375(3) -0.2515(2) 0.7600(3) 0.1284(18) Uani 1 1 d . . .

loop_
_atom_site_aniso_label
_atom_site_aniso_U_11
_atom_site_aniso_U_22
_atom_site_aniso_U_33
_atom_site_aniso_U_23
_atom_site_aniso_U_13
_atom_site_aniso_U_12
C1 0.167(8) 0.070(4) 0.054(3) -0.001(3) 0.033(4) -0.019(5)
C2 0.135(7) 0.070(4) 0.097(5) 0.012(4) 0.052(5) -0.008(5)
C3 0.090(5) 0.070(4) 0.123(5) 0.013(4) 0.032(5) 0.007(4)
C4 0.079(5) 0.067(4) 0.080(4) 0.002(3) 0.006(4) 0.006(4)
C5 0.070(4) 0.043(3) 0.058(3) -0.002(2) 0.003(3) 0.004(3)
C6 0.069(4) 0.042(3) 0.043(3) 0.002(2) 0.000(2) 0.004(3)
C7 0.068(4) 0.057(3) 0.049(3) -0.002(2) -0.007(3) -0.005(3)
C8 0.075(4) 0.050(3) 0.045(3) -0.007(2) -0.010(3) -0.009(3)
C9 0.085(4) 0.051(3) 0.046(2) -0.004(2) 0.014(3) -0.001(3)
C10 0.069(4) 0.044(3) 0.049(3) -0.001(2) 0.001(3) 0.002(3)
C11 0.057(3) 0.043(3) 0.071(3) -0.008(2) -0.005(3) 0.002(3)
C12 0.069(4) 0.086(4) 0.093(4) -0.017(3) 0.009(4) -0.017(4)
C13 0.086(6) 0.103(6) 0.137(6) -0.022(5) 0.016(5) -0.010(5)
C14 0.063(5) 0.090(5) 0.148(7) -0.030(5) -0.029(5) 0.007(4)
C15 0.104(6) 0.087(5) 0.088(4) -0.019(4) -0.039(5) 0.021(5)
C16 0.109(5) 0.061(3) 0.041(2) -0.002(2) -0.004(3) -0.017(4)
C17 0.114(6) 0.098(5) 0.055(3) -0.005(3) -0.012(4) -0.011(4)
C18 0.127(6) 0.111(5) 0.059(3) 0.000(3) -0.031(4) -0.024(5)
C19 0.153(7) 0.085(5) 0.044(3) -0.005(3) -0.008(4) -0.038(5)
C20 0.163(8) 0.084(5) 0.051(3) -0.013(3) 0.018(4) -0.023(5)
C21 0.120(6) 0.081(4) 0.048(3) -0.005(3) 0.008(3) -0.012(4)
C23 0.132(6) 0.061(4) 0.084(4) 0.011(4) -0.039(4) -0.019(4)
C24 0.086(5) 0.060(4) 0.108(5) 0.022(4) -0.036(4) -0.009(4)
C29 0.094(5) 0.096(5) 0.089(4) 0.032(4) -0.009(4) 0.000(4)
C28 0.099(6) 0.173(9) 0.102(5) 0.060(6) 0.017(5) 0.032(6)
C27 0.065(5) 0.235(15) 0.122(7) 0.073(9) 0.014(5) 0.041(7)
C26 0.134(7) 0.059(5) 0.219(10) 0.015(6) -0.003(7) 0.018(5)
C25 0.176(8) 0.075(5) 0.131(6) 0.023(5) -0.054(6) 0.017(5)
C22 0.242(10) 0.120(5) 0.038(3) 0.004(3) -0.023(4) -0.062(6)
N1 0.109(4) 0.058(3) 0.049(2) -0.001(2) 0.007(3) -0.010(3)
N2 0.062(3) 0.049(2) 0.0409(19) -0.0045(17) -0.003(2) 0.002(2)
N3 0.076(3) 0.064(3) 0.061(2) -0.004(2) -0.020(2) 0.009(3)
O1 0.163(4) 0.071(3) 0.081(3) 0.017(2) -0.041(3) -0.009(3)
O2 0.143(13) 0.056(9) 0.073(8) -0.006(7) -0.050(8) 0.011(9)
O2' 0.24(4) 0.086(13) 0.120(15) 0.013(11) -0.09(2) -0.02(2)
O3 0.114(8) 0.035(6) 0.083(6) 0.014(6) 0.011(5) 0.028(6)
C30 0.088(10) 0.045(9) 0.113(11) 0.042(10) 0.005(9) 0.026(8)
O3' 0.174(12) 0.059(8) 0.096(7) -0.022(7) -0.041(7) 0.004(7)
C30' 0.100(12) 0.043(10) 0.082(10) -0.022(9) -0.014(8) -0.014(9)
Co1 0.0995(6) 0.0587(5) 0.0414(3) -0.0006(3) -0.0121(4) 0.0028(5)
C31 0.067(6) 0.047(4) 0.054(4) 0.000 0.000 0.003(4)
O4 0.114(12) 0.132(9) 0.095(9) 0.017(7) -0.031(9) -0.035(8)
C32 0.082(16) 0.099(13) 0.090(12) 0.050(8) -0.023(11) 0.013(11)
O4' 0.100(12) 0.096(9) 0.061(7) 0.015(6) -0.011(8) -0.005(7)
C32' 0.062(9) 0.117(12) 0.068(8) -0.020(8) -0.004(8) -0.023(10)
C33 0.112(7) 0.077(5) 0.174(8) 0.005(5) -0.060(7) -0.015(5)
C34 0.071(6) 0.156(9) 0.260(14) -0.081(10) -0.040(9) 0.007(6)
C36 0.096(6) 0.050(4) 0.114(5) -0.001(3) -0.037(5) 0.002(4)
C37 0.101(6) 0.070(4) 0.146(6) -0.003(4) -0.039(6) 0.001(4)
C35 0.137(8) 0.094(6) 0.132(6) -0.018(4) 0.012(7) -0.006(6)
C38 0.134(12) 0.094(6) 0.163(10) -0.041(6) -0.059(9) 0.017(7)
C39 0.093(6) 0.063(4) 0.114(6) -0.008(4) 0.023(5) -0.027(4)
O6 0.170(5) 0.072(3) 0.085(3) 0.020(2) -0.021(3) -0.022(3)
O5 0.159(5) 0.117(4) 0.109(3) 0.010(3) -0.050(4) 0.018(4)

loop_
_atom_type_symbol
_atom_type_description
_atom_type_scat_dispersion_real
_atom_type_scat_dispersion_imag
_atom_type_scat_source
C C 0.0033 0.0016 'International Tables Vol C Tables 4.2.6.8 and 6.1.1.4'
H H 0.0000 0.0000 'International Tables Vol C Tables 4.2.6.8 and 6.1.1.4'
N N 0.0061 0.0033 'International Tables Vol C Tables 4.2.6.8 and 6.1.1.4'
O O 0.0106 0.0060 'International Tables Vol C Tables 4.2.6.8 and 6.1.1.4'
Co Co 0.3494 0.9721 'International Tables Vol C Tables 4.2.6.8 and 6.1.1.4'

loop_
_geom_angle_atom_site_label_1
_geom_angle_atom_site_label_2
_geom_angle_atom_site_label_3
_geom_angle
_geom_angle_site_symmetry_1
_geom_angle_site_symmetry_3
C2 C1 N1 124.4(6) . .
C1 C2 C3 117.9(7) . .
C2 C3 C4 120.2(7) . .
C5 C4 C3 119.0(6) . .
N1 C5 C4 121.0(5) . .
N1 C5 C6 114.3(5) . .
C4 C5 C6 124.7(5) . .
N2 C6 C7 121.4(4) . .
N2 C6 C5 114.4(4) . .
C7 C6 C5 124.2(5) . .
C8 C7 C6 119.1(5) . .
C9 C8 C7 118.4(4) . .
C9 C8 C16 119.7(5) . .
C7 C8 C16 121.9(5) . .
C8 C9 C10 120.4(5) . .
N2 C10 C9 120.0(5) . .
N2 C10 C11 114.3(4) . .
C9 C10 C11 125.7(5) . .
N3 C11 C12 122.5(5) . .
N3 C11 C10 114.9(5) . .
C12 C11 C10 122.6(5) . .
C11 C12 C13 118.5(6) . .
C14 C13 C12 120.1(7) . .
C13 C14 C15 118.2(7) . .
N3 C15 C14 123.8(6) . .
C17 C16 C21 119.0(5) . .
C17 C16 C8 120.7(5) . .
C21 C16 C8 120.4(6) . .
C16 C17 C18 120.7(6) . .
C19 C18 C17 120.7(7) . .
C18 C19 C20 119.0(5) . .
C18 C19 C22 119.7(8) . .
C20 C19 C22 121.3(7) . .
C21 C20 C19 120.7(6) . .
C20 C21 C16 119.9(6) . .
O2 C23 O2' 21(4) . .
O2 C23 O1 117.9(17) . .
O2' C23 O1 123(2) . .
O2 C23 C24 121.2(18) . .
O2' C23 C24 117(2) . .
O1 C23 C24 119.8(6) . .
C29 C24 C25 118.4(6) . .
C29 C24 C23 121.4(6) . .
C25 C24 C23 120.0(6) . .
C24 C29 C28 121.6(7) . .
C29 C28 C27 120.7(8) . .
C26 C27 O3 143.2(13) . .
C26 C27 C28 115.0(9) . .
O3 C27 C28 101.7(10) . .
C26 C27 O3' 99.2(11) . .
O3 C27 O3' 45.8(5) . .
C28 C27 O3' 144.4(9) . .
C27 C26 C25 124.6(9) . .
C24 C25 C26 119.6(7) . .
C5 N1 C1 117.4(5) . .
C5 N1 Co1 115.0(3) . .
C1 N1 Co1 127.0(4) . .
C6 N2 C10 120.7(4) . .
C6 N2 Co1 120.8(3) . .
C10 N2 Co1 118.4(3) . .
C15 N3 C11 116.9(5) . .
C15 N3 Co1 127.8(4) . .
C11 N3 Co1 115.3(4) . .
C23 O1 Co1 94.3(4) . .
C23 O2 Co1 88.5(17) . .
C23 O2' Co1 81(2) . .
C27 O3 C30 108.3(15) . .
O3 C30 C31 112.6(15) . .
O3 C30 C30 162.5(15) . 2_645
C31 C30 C30 52.8(7) . 2_645
C30' O3' C27 101.8(12) . .
O3' C30' C31 102.9(13) . .
O6 Co1 N2 105.44(18) 6_566 .
O6 Co1 O1 102.88(19) 6_566 .
N2 Co1 O1 150.57(17) . .
O6 Co1 N3 102.06(18) 6_566 .
N2 Co1 N3 76.98(16) . .
O1 Co1 N3 104.83(18) . .
O6 Co1 N1 86.7(2) 6_566 .
N2 Co1 N1 75.13(16) . .
O1 Co1 N1 98.81(17) . .
N3 Co1 N1 152.07(15) . .
O6 Co1 O2 159.2(10) 6_566 .
N2 Co1 O2 91.5(9) . .
O1 Co1 O2 59.2(9) . .
N3 Co1 O2 93.4(11) . .
N1 Co1 O2 86.0(11) . .
O6 Co1 O2' 161.2(11) 6_566 .
N2 Co1 O2' 93.2(11) . .
O1 Co1 O2' 58.4(11) . .
N3 Co1 O2' 83.7(12) . .
N1 Co1 O2' 96.5(11) . .
O2 Co1 O2' 11(2) . .
C30 C31 C30 74.4(14) 2_645 .
C30 C31 C32' 116.2(8) 2_645 .
C30 C31 C32' 147.8(10) . .
C30 C31 C32' 147.8(10) 2_645 2_645
C30 C31 C32' 116.2(8) . 2_645
C32' C31 C32' 72.2(11) . 2_645
C30 C31 C30' 40.5(7) 2_645 2_645
C30 C31 C30' 111.6(12) . 2_645
C32' C31 C30' 90.7(9) . 2_645
C32' C31 C30' 112.6(8) 2_645 2_645
C30 C31 C30' 111.6(12) 2_645 .
C30 C31 C30' 40.5(7) . .
C32' C31 C30' 112.6(8) . .
C32' C31 C30' 90.7(9) 2_645 .
C30' C31 C30' 151.6(11) 2_645 .
C30 C31 C32 100.0(10) 2_645 .
C30 C31 C32 103.2(9) . .
C32' C31 C32 46.6(8) . .
C32' C31 C32 106.2(11) 2_645 .
C30' C31 C32 105.9(9) 2_645 .
C30' C31 C32 81.4(8) . .
C30 C31 C32 103.2(9) 2_645 2_645
C30 C31 C32 100.0(10) . 2_645
C32' C31 C32 106.2(11) . 2_645
C32' C31 C32 46.6(8) 2_645 2_645
C30' C31 C32 81.4(8) 2_645 2_645
C30' C31 C32 105.9(9) . 2_645
C32 C31 C32 150.7(15) . 2_645
C38 O4 C32 99.0(16) . .
O4 C32 C31 99.8(15) . .
C38 O4' C32' 104.8(16) . .
O4' C32' C31 103.9(15) . .
O4' C32' C32' 145.0(19) . 2_645
C31 C32' C32' 53.9(5) . 2_645
C37 C33 C38 124.9(9) . .
C38 C34 C35 122.5(11) . .
C37 C36 C35 117.2(7) . .
C37 C36 C39 125.5(8) . .
C35 C36 C39 117.2(8) . .
C36 C37 C33 123.1(8) . .
C36 C35 C34 119.0(8) . .
O4 C38 C34 93.3(13) . .
O4 C38 C33 153.6(13) . .
C34 C38 C33 113.1(11) . .
O4 C38 O4' 47.7(7) . .
C34 C38 O4' 141.0(14) . .
C33 C38 O4' 105.9(11) . .
O6 C39 O5 130.2(9) . .
O6 C39 C36 120.9(7) . .
O5 C39 C36 109.0(7) . .
C39 O6 Co1 127.3(6) . 6_656

loop_
_geom_bond_atom_site_label_1
_geom_bond_atom_site_label_2
_geom_bond_distance
_geom_bond_site_symmetry_2
C1 C2 1.342(10) .
C1 N1 1.352(7) .
C2 C3 1.359(9) .
C3 C4 1.379(8) .
C4 C5 1.378(7) .
C5 N1 1.349(6) .
C5 C6 1.480(7) .
C6 N2 1.335(6) .
C6 C7 1.388(6) .
C7 C8 1.387(6) .
C8 C9 1.380(7) .
C8 C16 1.490(6) .
C9 C10 1.391(6) .
C10 N2 1.340(6) .
C10 C11 1.477(7) .
C11 N3 1.345(6) .
C11 C12 1.369(7) .
C12 C13 1.380(8) .
C13 C14 1.351(8) .
C14 C15 1.366(9) .
C15 N3 1.341(8) .
C16 C17 1.379(8) .
C16 C21 1.396(8) .
C17 C18 1.389(7) .
C18 C19 1.370(9) .
C19 C20 1.392(9) .
C19 C22 1.540(7) .
C20 C21 1.388(7) .
C23 O2 1.24(4) .
C23 O2' 1.25(5) .
C23 O1 1.264(7) .
C23 C24 1.483(8) .
C24 C29 1.355(7) .
C24 C25 1.361(9) .
C29 C28 1.396(9) .
C28 C27 1.413(13) .
C27 C26 1.344(11) .
C27 O3 1.365(11) .
C27 O3' 1.435(18) .
C26 C25 1.391(9) .
N1 Co1 2.194(5) .
N2 Co1 2.047(3) .
N3 Co1 2.121(5) .
O1 Co1 2.096(3) .
O2 Co1 2.24(4) .
O2' Co1 2.39(5) .
O3 C30 1.449(19) .
C30 C31 1.457(15) .
C30 C30 1.76(3) 2_645
O3' C30' 1.378(17) .
C30' C31 1.602(15) .
Co1 O6 2.006(4) 6_566
C31 C30 1.457(15) 2_645
C31 C32' 1.479(19) .
C31 C32' 1.479(19) 2_645
C31 C30' 1.602(15) 2_645
C31 C32 1.68(2) .
C31 C32 1.68(2) 2_645
O4 C38 1.335(19) .
O4 C32 1.46(2) .
O4' C38 1.423(17) .
O4' C32' 1.45(2) .
C32' C32' 1.74(3) 2_645
C33 C37 1.339(10) .
C33 C38 1.372(14) .
C34 C38 1.393(15) .
C34 C35 1.433(12) .
C36 C37 1.335(9) .
C36 C35 1.384(10) .
C36 C39 1.586(10) .
C39 O6 1.082(7) .
C39 O5 1.297(8) .
O6 Co1 2.006(4) 6_656
